data_4331830
loop_
_publ_author_name
'Hildebrandt, Lars'
'Dinnebier, Robert'
'Jansen, Martin'

_publ_section_title
;
 Crystal Structure and Ionic Conductivity of Three Polymorphic Phases of
 Rubidium Trifluoromethyl Sulfonate, RbSO3CF3
;
_journal_issue 8
_journal_name_full 'Inorganic Chemistry'
_journal_page_first 3217
_journal_page_last 3223
_journal_paper_doi 10.1021/ic0516313
_journal_volume 45
_journal_year 2006
_chemical_formula_moiety 'Rb S O3 C F3'
_chemical_formula_sum 'C F3 O3 Rb S'
_chemical_formula_weight 234.53
_chemical_name_common 'rubidium triflate'
_chemical_name_systematic
; 
 rubidium trifluoromethyl sulfonate
;
_space_group_IT_number 4
_symmetry_cell_setting monoclinic
_symmetry_space_group_name_Hall 'P 2yb'
_symmetry_space_group_name_H-M 'P 1 21 1'
_cell_angle_alpha 90.0
_cell_angle_beta 104.278(6)
_cell_angle_gamma 90.0
_cell_formula_units_Z 2
_cell_length_a 10.3434(5)
_cell_length_b 5.82833(27)
_cell_length_c 5.19818(28)
_cell_measurement_temperature 344
_cell_volume 303.69(3)
_pd_block_id 2005-06-15T17:14|71C_phase1|Hildebrandt,_Lars||
_pd_phase_name 'beta-rubidium triflate'
_cod_data_source_file ic0516313sup2.cif
_cod_data_source_block 71C_phase_1
_cod_depositor_comments
;
The following automatic conversions were performed:

'_cell_measurement_temperature' value '344 K' was changed to '344' -
the value should be numeric and without a unit
designator.

'_geom_bond_publ_flag' value 'N' changed to 'n'
according to /home/saulius/struct/CIF-dictionaries/cif_core.dic
dictionary named 'cif_core.dic' version 2.4.2 from 2011-04-26 (58
times).

'_geom_angle_publ_flag' value 'N' changed to 'n' according
to /home/saulius/struct/CIF-dictionaries/cif_core.dic dictionary
named 'cif_core.dic' version 2.4.2 from 2011-04-26 (126 times).

Automatic conversion script
Id: cif_fix_values 1891 2012-01-12 08:04:46Z andrius 
;
_cod_original_cell_volume 303.691(16)
_cod_database_code 4331830

loop_
_symmetry_equiv_pos_site_id
_symmetry_equiv_pos_as_xyz
1 +x,+y,+z
2 -x,+y+1/2,-z

loop_
_atom_site_aniso_label
_atom_site_aniso_U_11
_atom_site_aniso_U_12
_atom_site_aniso_U_13
_atom_site_aniso_U_22
_atom_site_aniso_U_23
_atom_site_aniso_U_33
Rb1 0.174(6) -0.056(7) 0.044(4) 0.0662(31) -0.057(5) 0.080(4)

loop_
_atom_site_type_symbol
_atom_site_label
_atom_site_fract_x
_atom_site_fract_y
_atom_site_fract_z
_atom_site_occupancy
_atom_site_thermal_displace_type
_atom_site_U_iso_or_equiv
_atom_site_symmetry_multiplicity
Rb Rb1 0.8556(5) 0.1470(18) 0.9984(9) 1.0 Uani 0.10457 2
S S1 0.1868(4) 0.1593(8) 0.5727(16) 1.0 Uiso 0.058(4) 2
C C1 0.3573(6) 0.0666(10) 0.6131(30) 1.0 Uiso 0.178(7) 2
O- O11 0.1492(10) 0.1363(31) 0.8286(18) 1.0 Uiso 0.058(4) 2
O- O12 0.1741(10) 0.4033(13) 0.4866(34) 1.0 Uiso 0.058(4) 2
O- O13 0.0966(8) 0.0145(19) 0.3680(27) 1.0 Uiso 0.058(4) 2
F- F11 0.3778(11) -0.1251(22) 0.755(5) 1.0 Uiso 0.178(7) 2
F- F12 0.4403(9) 0.2307(22) 0.739(5) 1.0 Uiso 0.178(7) 2
F- F13 0.3790(11) 0.0300(28) 0.388(4) 1.0 Uiso 0.178(7) 2

loop_
_atom_type_symbol
_atom_type_number_in_cell
Rb 2.0
S_ 2.0
C_ 2.0
O- 6.0
F- 6.0

loop_
_geom_angle_atom_site_label_1
_geom_angle_atom_site_label_2
_geom_angle_atom_site_label_3
_geom_angle
_geom_angle_site_symmetry_1
_geom_angle_site_symmetry_3
_geom_angle_publ_flag
Rb1 Rb1 Rb1 88.68(21) 2_747 2_757 n
Rb1 Rb1 S1 69.66(15) 2_747 2_647 n
Rb1 Rb1 S1 136.89(20) 2_747 2_657 n
Rb1 Rb1 O11 45.3(4) 2_747 1_655 n
Rb1 Rb1 O11 52.64(22) 2_747 2_647 n
Rb1 Rb1 O11 136.83(33) 2_747 2_657 n
Rb1 Rb1 O12 64.86(23) 2_747 2_646 n
Rb1 Rb1 O12 84.28(26) 2_747 2_647 n
Rb1 Rb1 O13 45.75(27) 2_747 1_656 n
Rb1 Rb1 O13 105.83(30) 2_747 2_656 n
Rb1 Rb1 F11 151.3(4) 2_747 2_657 n
Rb1 Rb1 F13 146.55(33) 2_747 2_656 n
Rb1 Rb1 S1 136.46(20) 2_757 2_647 n
Rb1 Rb1 S1 68.67(13) 2_757 2_657 n
Rb1 Rb1 O11 47.3(4) 2_757 1_655 n
Rb1 Rb1 O11 136.84(32) 2_757 2_647 n
Rb1 Rb1 O11 52.99(21) 2_757 2_657 n
Rb1 Rb1 O12 105.9(4) 2_757 2_646 n
Rb1 Rb1 O12 122.56(23) 2_757 2_647 n
Rb1 Rb1 O13 71.37(31) 2_757 1_656 n
Rb1 Rb1 O13 43.16(23) 2_757 2_656 n
Rb1 Rb1 F11 108.11(29) 2_757 2_657 n
Rb1 Rb1 F13 87.22(26) 2_757 2_656 n
S1 Rb1 S1 101.61(24) 2_647 2_657 n
S1 Rb1 O11 113.1(4) 2_647 1_655 n
S1 Rb1 O11 23.06(13) 2_647 2_647 n
S1 Rb1 O11 122.47(30) 2_647 2_657 n
S1 Rb1 O12 98.48(35) 2_647 2_646 n
S1 Rb1 O12 23.18(13) 2_647 2_647 n
S1 Rb1 O13 66.45(30) 2_647 1_656 n
S1 Rb1 O13 175.3(4) 2_647 2_656 n
S1 Rb1 F11 82.4(4) 2_647 2_657 n
S1 Rb1 F13 131.26(29) 2_647 2_656 n
S1 Rb1 O11 114.1(4) 2_657 1_655 n
S1 Rb1 O11 124.55(32) 2_657 2_647 n
S1 Rb1 O11 21.01(14) 2_657 2_657 n
S1 Rb1 O12 154.9(4) 2_657 2_646 n
S1 Rb1 O12 78.73(27) 2_657 2_647 n
S1 Rb1 O13 91.47(24) 2_657 1_656 n
S1 Rb1 O13 82.66(32) 2_657 2_656 n
S1 Rb1 F11 41.68(27) 2_657 2_657 n
S1 Rb1 F13 71.1(4) 2_657 2_656 n
O11 Rb1 O11 97.9(5) 1_655 2_647 n
O11 Rb1 O11 100.3(4) 1_655 2_657 n
O11 Rb1 O12 70.5(5) 1_655 2_646 n
O11 Rb1 O12 120.3(4) 1_655 2_647 n
O11 Rb1 O13 58.45(32) 1_655 1_656 n
O11 Rb1 O13 62.9(4) 1_655 2_656 n
O11 Rb1 F11 155.3(5) 1_655 2_657 n
O11 Rb1 F13 113.59(33) 1_655 2_656 n
O11 Rb1 O11 145.2(4) 2_647 2_657 n
O11 Rb1 O12 76.86(29) 2_647 2_646 n
O11 Rb1 O12 45.83(19) 2_647 2_647 n
O11 Rb1 O13 67.68(32) 2_647 1_656 n
O11 Rb1 O13 152.4(4) 2_647 2_656 n
O11 Rb1 F11 102.0(4) 2_647 2_657 n
O11 Rb1 F13 135.25(31) 2_647 2_656 n
O11 Rb1 O12 137.4(4) 2_657 2_646 n
O11 Rb1 O12 99.43(30) 2_657 2_647 n
O11 Rb1 O13 97.59(31) 2_657 1_656 n
O11 Rb1 O13 61.71(27) 2_657 2_656 n
O11 Rb1 F11 55.16(33) 2_657 2_657 n
O11 Rb1 F13 60.6(5) 2_657 2_656 n
O12 Rb1 O12 121.5(4) 2_646 2_647 n
O12 Rb1 O13 110.3(4) 2_646 1_656 n
O12 Rb1 O13 77.96(27) 2_646 2_656 n
O12 Rb1 F11 128.3(4) 2_646 2_657 n
O12 Rb1 F13 84.4(4) 2_646 2_656 n
O12 Rb1 O13 63.41(35) 2_647 1_656 n
O12 Rb1 O13 160.5(4) 2_647 2_656 n
O12 Rb1 F11 67.1(5) 2_647 2_657 n
O12 Rb1 F13 125.2(4) 2_647 2_656 n
O13 Rb1 O13 111.7(4) 1_656 2_656 n
O13 Rb1 F11 116.8(5) 1_656 2_657 n
O13 Rb1 F13 156.4(5) 1_656 2_656 n
O13 Rb1 F11 102.2(5) 2_656 2_657 n
O13 Rb1 F13 51.94(29) 2_656 2_656 n
F11 Rb1 F13 59.8(4) 2_657 2_656 n
Rb1 S1 Rb1 101.61(24) 2_647 2_657 n
Rb1 S1 C1 87.0(4) 2_647 1_555 n
Rb1 S1 O11 46.5(6) 2_647 1_555 n
Rb1 S1 O12 155.5(6) 2_647 1_555 n
Rb1 S1 O13 80.3(6) 2_647 1_555 n
Rb1 S1 C1 114.62(32) 2_657 1_555 n
Rb1 S1 O11 55.4(7) 2_657 1_555 n
Rb1 S1 O12 55.4(7) 2_657 1_555 n
Rb1 S1 O13 135.8(4) 2_657 1_555 n
C1 S1 O11 109.50(11) 1_555 1_555 n
C1 S1 O12 109.39(17) 1_555 1_555 n
C1 S1 O13 109.53(13) 1_555 1_555 n
O11 S1 O12 109.49(12) 1_555 1_555 n
O11 S1 O13 109.46(13) 1_555 1_555 n
O12 S1 O13 109.45(11) 1_555 1_555 n
S1 C1 F11 109.51(22) 1_555 1_555 n
S1 C1 F12 109.41(21) 1_555 1_555 n
S1 C1 F13 109.49(16) 1_555 1_555 n
F11 C1 F12 109.52(12) 1_555 1_555 n
F11 C1 F13 109.45(15) 1_555 1_555 n
F12 C1 F13 109.45(20) 1_555 1_555 n
Rb1 O11 Rb1 81.7(4) 1_455 2_647 n
Rb1 O11 Rb1 80.03(34) 1_455 2_657 n
Rb1 O11 S1 133.5(4) 1_455 1_555 n
Rb1 O11 Rb1 145.2(4) 2_647 2_657 n
Rb1 O11 S1 112.5(7) 2_647 1_555 n
Rb1 O11 S1 101.5(8) 2_657 1_555 n
Rb1 O12 Rb1 121.5(4) 2_656 2_657 n
Rb1 O12 S1 136.6(9) 2_656 1_555 n
Rb1 O12 S1 101.4(8) 2_657 1_555 n
Rb1 O13 Rb1 91.1(4) 1_454 2_646 n
Rb1 O13 S1 128.0(5) 1_454 1_555 n
Rb1 O13 S1 133.5(5) 2_646 1_555 n
Rb1 F11 C1 121.7(4) 2_647 1_555 n
Rb1 F11 F12 130.9(8) 2_647 1_555 n
Rb1 F11 F13 134.0(7) 2_647 1_555 n
C1 F11 F12 35.48(34) 1_555 1_555 n
C1 F11 F13 34.3(4) 1_555 1_555 n
F12 F11 F13 59.4(5) 1_555 1_555 n
C1 F12 F11 35.00(28) 1_555 1_555 n
C1 F12 F13 34.1(4) 1_555 1_555 n
F11 F12 F13 58.8(5) 1_555 1_555 n
Rb1 F13 C1 112.3(8) 2_646 1_555 n
Rb1 F13 F11 95.0(8) 2_646 1_555 n
Rb1 F13 F12 148.4(8) 2_646 1_555 n
C1 F13 F11 36.23(29) 1_555 1_555 n
C1 F13 F12 36.48(24) 1_555 1_555 n
F11 F13 F12 61.8(4) 1_555 1_555 n

loop_
_geom_bond_atom_site_label_1
_geom_bond_atom_site_label_2
_geom_bond_distance
_geom_bond_site_symmetry_2
_geom_bond_publ_flag
Rb1 Rb1 5.19818(28) 1_554 n
Rb1 Rb1 5.19818(28) 1_556 n
Rb1 Rb1 4.170(8) 2_747 n
Rb1 Rb1 4.170(8) 2_757 n
Rb1 S1 3.950(6) 1_656 n
Rb1 S1 4.055(10) 2_646 n
Rb1 S1 3.704(11) 2_647 n
Rb1 S1 4.157(10) 2_656 n
Rb1 S1 3.816(11) 2_657 n
Rb1 O11 3.365(11) 1_655 n
Rb1 O11 3.113(21) 2_647 n
Rb1 O11 2.995(21) 2_657 n
Rb1 O12 2.843(17) 2_646 n
Rb1 O12 3.112(20) 2_647 n
Rb1 O13 2.853(10) 1_656 n
Rb1 O13 2.987(14) 2_656 n
Rb1 F11 3.281(20) 2_657 n
Rb1 F13 3.535(18) 2_656 n
S1 Rb1 3.950(6) 1_454 n
S1 Rb1 4.157(10) 2_646 n
S1 Rb1 3.816(11) 2_647 n
S1 Rb1 4.055(10) 2_656 n
S1 Rb1 3.704(11) 2_657 n
S1 C1 1.807(7) 1_555 n
S1 O11 1.481(5) 1_555 n
S1 O12 1.487(5) 1_555 n
S1 O13 1.492(5) 1_555 n
S1 F11 2.574(11) 1_555 n
S1 F12 2.584(10) 1_555 n
S1 F13 2.528(12) 1_555 n
C1 S1 1.807(7) 1_555 n
C1 F11 1.327(14) 1_555 n
C1 F12 1.343(13) 1_555 n
C1 F13 1.265(13) 1_555 n
O11 Rb1 3.365(11) 1_455 n
O11 Rb1 2.995(21) 2_647 n
O11 Rb1 3.113(21) 2_657 n
O11 S1 1.481(5) 1_555 n
O12 Rb1 2.843(17) 2_656 n
O12 Rb1 3.112(20) 2_657 n
O12 S1 1.487(5) 1_555 n
O13 Rb1 2.853(10) 1_454 n
O13 Rb1 2.987(14) 2_646 n
O13 S1 1.492(5) 1_555 n
F11 Rb1 3.281(20) 2_647 n
F11 S1 2.574(11) 1_555 n
F11 C1 1.327(14) 1_555 n
F11 F12 2.180(15) 1_555 n
F11 F13 2.116(16) 1_555 n
F12 S1 2.584(10) 1_555 n
F12 C1 1.343(13) 1_555 n
F12 F11 2.180(15) 1_555 n
F12 F13 2.129(14) 1_555 n
F13 Rb1 3.535(18) 2_646 n
F13 S1 2.528(12) 1_555 n
F13 C1 1.265(13) 1_555 n
F13 F11 2.116(16) 1_555 n
F13 F12 2.129(14) 1_555 n
